data_2212973
loop_
_publ_author_name
'Ciborska, Anna'
'Chojnacki, Jaroslaw'
'Wojnowski, Wieslaw'

_publ_section_title Bis(tetrahydrofuran-\k<i>O</i>)tris(tri-<i>tert</i>-butoxysiloxy)chromium(III)
_journal_coeditor_code NG2229
_journal_issue 4
_journal_name_full 'Acta Crystallographica Section E'
_journal_page_first m1103
_journal_page_last m1104
_journal_paper_doi 10.1107/S1600536807011038
_journal_volume 63
_journal_year 2007
_chemical_formula_iupac '[Cr (C12 H27 O4 Si)2 (C4 H8 O)2]'
_chemical_formula_moiety 'C44 H97 Cr1 O14 Si3'
_chemical_formula_sum 'C44 H97 Cr O14 Si3'
_chemical_formula_weight 986.49
_chemical_name_systematic
;
Bis(tetrahydrofuran-\k<i>O</i>)tris(tri-tert-butoxysiloxy)chromium(III)
;
_space_group_IT_number 4
_symmetry_cell_setting monoclinic
_symmetry_space_group_name_Hall 'P 2yb'
_symmetry_space_group_name_H-M 'P 1 21 1'
_atom_sites_solution_hydrogens geom
_atom_sites_solution_primary direct
_atom_sites_solution_secondary difmap
_audit_conform_dict_name cif_core.dic
_audit_conform_dict_version 2.2
_audit_creation_method 'WinGX routine CIF_UPDATE'
_cell_angle_alpha 90
_cell_angle_beta 118.27(3)
_cell_angle_gamma 90
_cell_formula_units_Z 2
_cell_length_a 13.862(3)
_cell_length_b 16.583(3)
_cell_length_c 13.959(3)
_cell_measurement_reflns_used 6408
_cell_measurement_temperature 100(2)
_cell_measurement_theta_max 32.5024
_cell_measurement_theta_min 2.8487
_cell_volume 2826.1(13)
_computing_cell_refinement
;
CrysAlis RED (Oxford Diffraction, 2005)
;
_computing_data_collection
;
CrysAlis CCD (Oxford Diffraction, 2005)
;
_computing_data_reduction
;
CrysAlis RED
;
_computing_molecular_graphics 'ORTEP-3 for Windows (Farrugia, 1997)'
_computing_publication_material 'WinGX (Farrugia, 1999)'
_computing_structure_refinement 'SHELXL97 (Sheldrick, 1997)'
_computing_structure_solution 'SHELXS97 (Sheldrick, 1997)'
_diffrn_ambient_temperature 100(2)
_diffrn_measured_fraction_theta_full 0.995
_diffrn_measured_fraction_theta_max 0.995
_diffrn_measurement_device_type 'Oxford Diffraction KM-4-CCD'
_diffrn_measurement_method '0.75\% \w'
_diffrn_radiation_monochromator graphite
_diffrn_radiation_type MoK\a
_diffrn_radiation_wavelength 0.71073
_diffrn_reflns_av_R_equivalents 0.0354
_diffrn_reflns_av_sigmaI/netI 0.0303
_diffrn_reflns_limit_h_max 18
_diffrn_reflns_limit_h_min -17
_diffrn_reflns_limit_k_max 21
_diffrn_reflns_limit_k_min -17
_diffrn_reflns_limit_l_max 18
_diffrn_reflns_limit_l_min -18
_diffrn_reflns_number 19226
_diffrn_reflns_theta_full 27.5
_diffrn_reflns_theta_max 27.5
_diffrn_reflns_theta_min 2.85
_exptl_absorpt_coefficient_mu 0.321
_exptl_absorpt_correction_type none
_exptl_crystal_colour green
_exptl_crystal_density_diffrn 1.159
_exptl_crystal_density_method 'not measured'
_exptl_crystal_description fragment
_exptl_crystal_F_000 1078
_exptl_crystal_size_max 0.41
_exptl_crystal_size_mid 0.22
_exptl_crystal_size_min 0.2
_refine_diff_density_max 1.274
_refine_diff_density_min -0.32
_refine_ls_abs_structure_details 'Flack (1983)'
_refine_ls_abs_structure_Flack 0.514(19)
_refine_ls_extinction_method none
_refine_ls_goodness_of_fit_ref 1.041
_refine_ls_hydrogen_treatment constr
_refine_ls_matrix_type full
_refine_ls_number_parameters 587
_refine_ls_number_reflns 10013
_refine_ls_number_restraints 1
_refine_ls_restrained_S_all 1.041
_refine_ls_R_factor_all 0.0481
_refine_ls_R_factor_gt 0.0465
_refine_ls_shift/su_max 0.001
_refine_ls_shift/su_mean 0.000
_refine_ls_structure_factor_coef Fsqd
_refine_ls_weighting_details 'calc w=1/[\s^2^(Fo^2^)+(0.0733P)^2^+1.7977P] where P=(Fo^2^+2Fc^2^)/3'
_refine_ls_weighting_scheme calc
_refine_ls_wR_factor_gt 0.1185
_refine_ls_wR_factor_ref 0.12
_reflns_number_gt 9641
_reflns_number_total 10013
_reflns_threshold_expression I>2\s(I)
_cod_data_source_file ng2229.cif
_cod_data_source_block I
_cod_original_sg_symbol_H-M 'P 21'
_cod_database_code 2212973

loop_
_symmetry_equiv_pos_as_xyz
'x, y, z'
'-x, y+1/2, -z'

loop_
_atom_site_type_symbol
_atom_site_label
_atom_site_fract_x
_atom_site_fract_y
_atom_site_fract_z
_atom_site_U_iso_or_equiv
_atom_site_adp_type
_atom_site_calc_flag
_atom_site_refinement_flags
_atom_site_occupancy
Cr Cr1 0.97145(3) 0.04529(3) 0.28070(3) 0.01181(9) Uani d . 1
Si Si1 0.90112(5) 0.03022(4) 0.01146(5) 0.01352(15) Uani d . 1
Si Si2 0.73014(5) 0.06111(4) 0.28206(5) 0.01409(15) Uani d . 1
Si Si3 1.23104(6) 0.06046(5) 0.48003(5) 0.01754(16) Uani d . 1
O O1 0.93359(14) 0.05060(14) 0.13398(13) 0.0180(4) Uani d . 1
O O2 1.00431(15) -0.00355(13) -0.00353(15) 0.0174(4) Uani d . 1
O O3 0.81281(16) -0.04382(13) -0.02897(14) 0.0178(4) Uani d . 1
O O4 0.85479(15) 0.10873(13) -0.06868(15) 0.0186(4) Uani d . 1
O O5 0.83973(15) 0.03170(13) 0.28238(15) 0.0210(4) Uani d . 1
O O6 0.75272(16) 0.09750(13) 0.40004(15) 0.0198(4) Uani d . 1
O O7 0.67684(17) 0.13531(14) 0.19579(17) 0.0238(5) Uani d . 1
O O8 0.64396(16) -0.01306(14) 0.25667(15) 0.0198(4) Uani d . 1
O O9 1.10175(17) 0.04905(17) 0.41557(16) 0.0306(5) Uani d . 1
O O10 1.3019(2) 0.01228(16) 0.4356(2) 0.0349(6) Uani d . 1
O O11 1.28383(17) 0.03454(17) 0.60948(16) 0.0298(5) Uani d . 1
O O12 1.25334(17) 0.15719(14) 0.47225(17) 0.0251(5) Uani d . 1
O O13 0.99161(19) -0.07607(13) 0.28750(16) 0.0213(4) Uani d . 1
O O14 0.96240(15) 0.16627(13) 0.28400(15) 0.0167(4) Uani d . 1
C C1 1.1033(2) 0.0327(2) 0.0091(2) 0.0233(6) Uani d . 1
C C2 1.1593(3) 0.0802(3) 0.1151(4) 0.0518(12) Uani d . 1
H H2A 1.1143 0.1271 0.1108 0.062 Uiso calc R 1
H H2B 1.2314 0.0985 0.1271 0.062 Uiso calc R 1
H H2C 1.1681 0.0457 0.1757 0.062 Uiso calc R 1
C C3 1.1760(3) -0.0367(3) 0.0119(3) 0.0352(8) Uani d . 1
H H3A 1.1939 -0.0703 0.076 0.042 Uiso calc R 1
H H3B 1.2436 -0.0154 0.0157 0.042 Uiso calc R 1
H H3C 1.1373 -0.0693 -0.0541 0.042 Uiso calc R 1
C C4 1.0779(4) 0.0863(3) -0.0878(4) 0.0579(14) Uani d . 1
H H4A 1.0453 0.0539 -0.1544 0.07 Uiso calc R 1
H H4B 1.1456 0.1113 -0.0791 0.07 Uiso calc R 1
H H4C 1.0262 0.1285 -0.0926 0.07 Uiso calc R 1
C C5 0.7785(3) -0.09907(19) -0.1192(2) 0.0222(6) Uani d . 1
C C6 0.8590(3) -0.1695(2) -0.0851(3) 0.0309(7) Uani d . 1
H H6A 0.9326 -0.1492 -0.0643 0.037 Uiso calc R 1
H H6B 0.8366 -0.2072 -0.146 0.037 Uiso calc R 1
H H6C 0.8593 -0.1974 -0.023 0.037 Uiso calc R 1
C C7 0.7727(3) -0.0577(2) -0.2192(2) 0.0260(6) Uani d . 1
H H7A 0.7257 -0.0099 -0.2366 0.031 Uiso calc R 1
H H7B 0.7421 -0.0951 -0.2809 0.031 Uiso calc R 1
H H7C 0.8464 -0.0414 -0.2043 0.031 Uiso calc R 1
C C8 0.6655(3) -0.1287(2) -0.1425(3) 0.0336(8) Uani d . 1
H H8A 0.671 -0.1576 -0.0789 0.04 Uiso calc R 1
H H8B 0.6366 -0.1651 -0.2053 0.04 Uiso calc R 1
H H8C 0.6161 -0.0825 -0.1584 0.04 Uiso calc R 1
C C9 0.7663(2) 0.16384(19) -0.0928(2) 0.0187(5) Uani d . 1
C C10 0.7994(3) 0.2246(2) -0.0009(3) 0.0275(7) Uani d . 1
H H10A 0.8105 0.1966 0.0654 0.033 Uiso calc R 1
H H10B 0.7415 0.265 -0.0209 0.033 Uiso calc R 1
H H10C 0.8677 0.2513 0.0121 0.033 Uiso calc R 1
C C11 0.6627(2) 0.1199(2) -0.1107(3) 0.0261(6) Uani d . 1
H H11A 0.643 0.0797 -0.1685 0.031 Uiso calc R 1
H H11B 0.6028 0.1588 -0.132 0.031 Uiso calc R 1
H H11C 0.6755 0.0929 -0.0432 0.031 Uiso calc R 1
C C12 0.7475(3) 0.2067(2) -0.1969(3) 0.0321(7) Uani d . 1
H H12A 0.8153 0.2335 -0.1851 0.038 Uiso calc R 1
H H12B 0.6894 0.2471 -0.2166 0.038 Uiso calc R 1
H H12C 0.7256 0.1673 -0.2558 0.038 Uiso calc R 1
C C13 0.7711(2) 0.05784(19) 0.49903(19) 0.0179(5) Uani d . 1
C C14 0.8362(3) -0.0191(2) 0.5166(3) 0.0291(7) Uani d . 1
H H14A 0.7952 -0.0563 0.4562 0.035 Uiso calc R 1
H H14B 0.8485 -0.0443 0.585 0.035 Uiso calc R 1
H H14C 0.9068 -0.0065 0.5201 0.035 Uiso calc R 1
C C15 0.8353(3) 0.1174(2) 0.5901(2) 0.0302(7) Uani d . 1
H H15A 0.9065 0.1277 0.5936 0.036 Uiso calc R 1
H H15B 0.8464 0.0948 0.6594 0.036 Uiso calc R 1
H H15C 0.7943 0.168 0.5758 0.036 Uiso calc R 1
C C16 0.6602(2) 0.0405(3) 0.4925(3) 0.0372(8) Uani d . 1
H H16A 0.6212 0.0914 0.4849 0.045 Uiso calc R 1
H H16B 0.671 0.0129 0.559 0.045 Uiso calc R 1
H H16C 0.617 0.0061 0.4294 0.045 Uiso calc R 1
C C17 0.5895(3) 0.1906(2) 0.1791(3) 0.0267(7) Uani d . 1
C C18 0.6393(4) 0.2618(3) 0.2549(4) 0.0515(11) Uani d . 1
H H18A 0.672 0.2433 0.3305 0.062 Uiso calc R 1
H H18B 0.582 0.3016 0.2418 0.062 Uiso calc R 1
H H18C 0.6959 0.2865 0.2414 0.062 Uiso calc R 1
C C19 0.5018(3) 0.1513(3) 0.1990(3) 0.0362(8) Uani d . 1
H H19A 0.4748 0.1026 0.1543 0.043 Uiso calc R 1
H H19B 0.441 0.1892 0.1796 0.043 Uiso calc R 1
H H19C 0.5328 0.1368 0.276 0.043 Uiso calc R 1
C C20 0.5402(4) 0.2173(3) 0.0607(3) 0.0519(13) Uani d . 1
H H20A 0.598 0.2395 0.0469 0.062 Uiso calc R 1
H H20B 0.4845 0.2587 0.0461 0.062 Uiso calc R 1
H H20C 0.5064 0.1709 0.0129 0.062 Uiso calc R 1
C C21 0.6017(2) -0.0732(2) 0.1720(2) 0.0210(6) Uani d . 1
C C22 0.6852(3) -0.1397(2) 0.2007(3) 0.0365(8) Uani d . 1
H H22A 0.7514 -0.1183 0.2015 0.044 Uiso calc R 1
H H22B 0.6547 -0.1829 0.1466 0.044 Uiso calc R 1
H H22C 0.7036 -0.1613 0.2728 0.044 Uiso calc R 1
C C23 0.4994(3) -0.1058(3) 0.1711(4) 0.0456(11) Uani d . 1
H H23A 0.5183 -0.1291 0.2424 0.055 Uiso calc R 1
H H23B 0.467 -0.1476 0.1151 0.055 Uiso calc R 1
H H23C 0.4466 -0.062 0.1552 0.055 Uiso calc R 1
C C24 0.5784(4) -0.0360(3) 0.0631(3) 0.0416(9) Uani d . 1
H H24A 0.5256 0.0082 0.0454 0.05 Uiso calc R 1
H H24B 0.5478 -0.0772 0.0061 0.05 Uiso calc R 1
H H24C 0.6466 -0.0151 0.0678 0.05 Uiso calc R 1
C C25 1.3517(2) -0.0678(2) 0.4569(3) 0.0249(6) Uani d . 1
C C26 1.4571(3) -0.0663(3) 0.5635(3) 0.0367(8) Uani d . 1
H H26A 1.5063 -0.0254 0.56 0.044 Uiso calc R 1
H H26B 1.4923 -0.1194 0.5767 0.044 Uiso calc R 1
H H26C 1.4408 -0.0532 0.6228 0.044 Uiso calc R 1
C C27 1.3732(3) -0.0810(3) 0.3613(3) 0.0389(9) Uani d . 1
H H27A 1.304 -0.0776 0.2934 0.047 Uiso calc R 1
H H27B 1.4059 -0.1344 0.3671 0.047 Uiso calc R 1
H H27C 1.4237 -0.0395 0.3616 0.047 Uiso calc R 1
C C28 1.2735(3) -0.1294(3) 0.4601(4) 0.0451(10) Uani d . 1
H H28A 1.2621 -0.119 0.5231 0.054 Uiso calc R 1
H H28B 1.3041 -0.1835 0.466 0.054 Uiso calc R 1
H H28C 1.2033 -0.1256 0.3933 0.054 Uiso calc R 1
C C29 1.2497(2) 0.0462(2) 0.6894(2) 0.0240(6) Uani d . 1
C C30 1.3518(3) 0.0337(4) 0.7984(3) 0.0575(14) Uani d . 1
H H30A 1.3867 -0.0174 0.7973 0.069 Uiso calc R 1
H H30B 1.3312 0.0325 0.8566 0.069 Uiso calc R 1
H H30C 1.4032 0.0782 0.8115 0.069 Uiso calc R 1
C C31 1.2014(5) 0.1273(3) 0.6846(4) 0.0591(14) Uani d . 1
H H31A 1.2529 0.169 0.6878 0.071 Uiso calc R 1
H H31B 1.1869 0.1336 0.7464 0.071 Uiso calc R 1
H H31C 1.1327 0.1325 0.6166 0.071 Uiso calc R 1
C C32 1.1708(4) -0.0205(3) 0.6806(4) 0.0548(12) Uani d . 1
H H32A 1.1014 -0.0134 0.6137 0.066 Uiso calc R 1
H H32B 1.1576 -0.0182 0.7436 0.066 Uiso calc R 1
H H32C 1.2025 -0.0729 0.6789 0.066 Uiso calc R 1
C C33 1.3499(2) 0.2006(2) 0.4886(2) 0.0239(6) Uani d . 1
C C34 1.3227(3) 0.2891(2) 0.4956(3) 0.0325(7) Uani d . 1
H H34A 1.2604 0.3055 0.4266 0.039 Uiso calc R 1
H H34B 1.3864 0.3226 0.51 0.039 Uiso calc R 1
H H34C 1.3041 0.2958 0.5546 0.039 Uiso calc R 1
C C35 1.4502(3) 0.1752(3) 0.5939(3) 0.0460(11) Uani d . 1
H H35A 1.4377 0.187 0.6559 0.055 Uiso calc R 1
H H35B 1.5145 0.2051 0.6017 0.055 Uiso calc R 1
H H35C 1.4628 0.1173 0.5916 0.055 Uiso calc R 1
C C36 1.3698(3) 0.1886(3) 0.3911(3) 0.0357(8) Uani d . 1
H H36A 1.3815 0.1312 0.3835 0.043 Uiso calc R 1
H H36B 1.4347 0.2192 0.4022 0.043 Uiso calc R 1
H H36C 1.306 0.2076 0.3251 0.043 Uiso calc R 1
C C37 0.9874(2) -0.11823(19) 0.3773(2) 0.0198(6) Uani d . 1
H H37A 0.9201 -0.1035 0.3812 0.024 Uiso calc R 1
H H37B 1.0518 -0.1042 0.4473 0.024 Uiso calc R 1
C C38 0.9875(4) -0.2060(2) 0.3540(3) 0.0418(10) Uani d . 1
H H38A 0.9228 -0.2326 0.3524 0.05 Uiso calc R 1
H H38B 1.0544 -0.2319 0.4111 0.05 Uiso calc R 1
C C39 0.9841(4) -0.2135(2) 0.2455(3) 0.0450(11) Uani d . 1
H H39A 1.0536 -0.2364 0.254 0.054 Uiso calc R 1
H H39B 0.9232 -0.2491 0.197 0.054 Uiso calc R 1
C C40 0.9675(4) -0.1309(2) 0.1994(3) 0.0379(9) Uani d . 1
H H40A 1.0171 -0.1211 0.1678 0.046 Uiso calc R 1
H H40B 0.891 -0.1239 0.1416 0.046 Uiso calc R 1
C C41 0.9536(3) 0.2061(2) 0.3734(3) 0.0258(6) Uani d . 1
H H41A 0.9943 0.1754 0.4418 0.031 Uiso calc R 1
H H41B 0.876 0.2101 0.3568 0.031 Uiso calc R 1
C C42 1.0029(3) 0.2895(2) 0.3841(3) 0.0277(7) Uani d . 1
H H42A 1.0778 0.2919 0.4463 0.033 Uiso calc R 1
H H42B 0.957 0.3311 0.3938 0.033 Uiso calc R 1
C C43 1.0046(3) 0.3009(2) 0.2756(3) 0.0269(7) Uani d . 1
H H43A 0.933 0.3202 0.2179 0.032 Uiso calc R 1
H H43B 1.0625 0.3393 0.2833 0.032 Uiso calc R 1
C C44 1.0291(2) 0.21669(18) 0.2519(2) 0.0179(5) Uani d . 1
H H44A 1.007 0.2099 0.1737 0.021 Uiso calc R 1
H H44B 1.1079 0.2038 0.2954 0.021 Uiso calc R 1

loop_
_atom_site_aniso_label
_atom_site_aniso_U_11
_atom_site_aniso_U_22
_atom_site_aniso_U_33
_atom_site_aniso_U_12
_atom_site_aniso_U_13
_atom_site_aniso_U_23
Cr1 0.01052(16) 0.0145(2) 0.01016(16) -0.00051(16) 0.00467(13) -0.00085(15)
Si1 0.0168(3) 0.0138(4) 0.0102(3) 0.0002(3) 0.0066(2) 0.0001(2)
Si2 0.0143(3) 0.0143(4) 0.0167(3) 0.0021(3) 0.0097(2) 0.0033(3)
Si3 0.0145(3) 0.0163(4) 0.0155(3) 0.0015(3) 0.0019(2) 0.0025(3)
O1 0.0235(8) 0.0174(10) 0.0127(7) -0.0014(9) 0.0082(6) -0.0029(8)
O2 0.0187(9) 0.0177(10) 0.0173(9) 0.0020(7) 0.0097(7) -0.0011(7)
O3 0.0251(9) 0.0173(10) 0.0135(8) -0.0037(8) 0.0111(8) -0.0040(7)
O4 0.0201(9) 0.0192(10) 0.0178(8) 0.0034(8) 0.0100(7) 0.0055(8)
O5 0.0194(8) 0.0201(11) 0.0285(9) 0.0011(8) 0.0154(8) 0.0037(8)
O6 0.0247(10) 0.0172(10) 0.0204(9) -0.0014(8) 0.0131(8) 0.0008(8)
O7 0.0260(10) 0.0229(12) 0.0270(10) 0.0111(9) 0.0163(9) 0.0099(8)
O8 0.0205(9) 0.0232(11) 0.0181(9) -0.0054(8) 0.0112(8) -0.0040(8)
O9 0.0282(10) 0.0256(12) 0.0248(9) -0.0011(11) 0.0017(8) -0.0024(10)
O10 0.0441(14) 0.0269(13) 0.0384(13) 0.0099(11) 0.0233(11) 0.0048(10)
O11 0.0272(10) 0.0365(14) 0.0234(9) 0.0040(10) 0.0101(8) 0.0014(10)
O12 0.0223(10) 0.0198(11) 0.0277(10) -0.0033(9) 0.0072(8) -0.0007(9)
O13 0.0357(11) 0.0142(11) 0.0186(10) 0.0005(9) 0.0166(9) 0.0008(7)
O14 0.0186(9) 0.0164(10) 0.0157(9) -0.0033(7) 0.0087(8) -0.0030(7)
C1 0.0203(12) 0.0261(17) 0.0260(12) 0.0006(12) 0.0131(10) 0.0002(12)
C2 0.0372(19) 0.062(3) 0.067(3) -0.0262(19) 0.0335(19) -0.040(2)
C3 0.0282(16) 0.040(2) 0.0413(18) 0.0072(15) 0.0197(15) -0.0037(16)
C4 0.044(2) 0.074(4) 0.073(3) 0.021(2) 0.042(2) 0.047(3)
C5 0.0299(15) 0.0194(15) 0.0164(12) -0.0068(12) 0.0103(11) -0.0081(11)
C6 0.0432(18) 0.0216(17) 0.0246(14) 0.0034(14) 0.0133(14) -0.0048(12)
C7 0.0368(16) 0.0268(17) 0.0140(12) -0.0019(13) 0.0118(12) -0.0063(11)
C8 0.0378(18) 0.0348(19) 0.0302(16) -0.0160(15) 0.0177(14) -0.0093(14)
C9 0.0195(12) 0.0181(14) 0.0167(12) 0.0026(11) 0.0073(10) 0.0042(10)
C10 0.0249(14) 0.0201(16) 0.0274(14) 0.0038(12) 0.0041(12) -0.0017(12)
C11 0.0183(12) 0.0280(18) 0.0321(15) 0.0010(12) 0.0121(11) 0.0017(12)
C12 0.0322(16) 0.037(2) 0.0282(15) 0.0117(15) 0.0153(13) 0.0195(14)
C13 0.0184(11) 0.0206(15) 0.0163(10) -0.0002(11) 0.0095(9) 0.0013(11)
C14 0.0383(17) 0.0228(16) 0.0246(14) 0.0067(14) 0.0136(13) 0.0031(12)
C15 0.0394(17) 0.0255(18) 0.0249(14) -0.0048(14) 0.0144(13) -0.0047(12)
C16 0.0279(14) 0.058(3) 0.0302(14) -0.0011(18) 0.0172(12) 0.0098(17)
C17 0.0329(16) 0.0212(17) 0.0269(15) 0.0155(13) 0.0148(13) 0.0118(12)
C18 0.049(2) 0.029(2) 0.070(3) 0.0106(18) 0.023(2) -0.006(2)
C19 0.0297(16) 0.037(2) 0.048(2) 0.0145(15) 0.0234(15) 0.0095(16)
C20 0.063(3) 0.063(3) 0.042(2) 0.042(2) 0.034(2) 0.031(2)
C21 0.0200(13) 0.0225(16) 0.0178(12) -0.0010(11) 0.0069(11) -0.0051(11)
C22 0.0371(18) 0.0283(19) 0.0344(17) 0.0059(15) 0.0091(15) -0.0065(14)
C23 0.0324(18) 0.059(3) 0.049(2) -0.0200(18) 0.0217(17) -0.029(2)
C24 0.068(3) 0.034(2) 0.0201(14) 0.0044(18) 0.0182(16) 0.0014(13)
C25 0.0197(13) 0.0243(17) 0.0284(15) 0.0044(12) 0.0095(12) -0.0008(12)
C26 0.0249(16) 0.051(2) 0.0298(17) 0.0045(16) 0.0097(14) 0.0017(16)
C27 0.042(2) 0.039(2) 0.0313(17) 0.0006(17) 0.0141(16) -0.0058(15)
C28 0.038(2) 0.0253(19) 0.077(3) -0.0028(16) 0.031(2) -0.0008(19)
C29 0.0271(12) 0.0254(16) 0.0214(11) 0.0045(14) 0.0130(10) 0.0019(13)
C30 0.046(2) 0.093(4) 0.0267(16) 0.006(3) 0.0114(15) 0.006(2)
C31 0.105(4) 0.038(3) 0.048(2) 0.028(3) 0.048(3) 0.0044(18)
C32 0.056(3) 0.057(3) 0.065(3) -0.019(2) 0.040(2) -0.016(2)
C33 0.0191(13) 0.0232(16) 0.0220(13) -0.0059(12) 0.0038(11) 0.0009(11)
C34 0.0321(17) 0.0252(18) 0.0368(17) -0.0032(14) 0.0136(14) 0.0005(14)
C35 0.0285(18) 0.036(2) 0.041(2) -0.0080(16) -0.0104(15) 0.0053(17)
C36 0.0351(18) 0.037(2) 0.0400(19) -0.0010(15) 0.0216(16) -0.0024(15)
C37 0.0253(14) 0.0205(15) 0.0164(12) 0.0013(11) 0.0122(11) 0.0060(10)
C38 0.078(3) 0.0203(18) 0.046(2) 0.0049(18) 0.044(2) 0.0071(15)
C39 0.085(3) 0.0204(18) 0.0298(17) 0.0081(19) 0.028(2) -0.0010(14)
C40 0.071(3) 0.0194(17) 0.0306(17) 0.0009(17) 0.0295(18) -0.0043(13)
C41 0.0384(17) 0.0187(15) 0.0309(15) -0.0031(13) 0.0252(14) -0.0068(12)
C42 0.0380(17) 0.0197(16) 0.0283(15) -0.0059(13) 0.0180(14) -0.0085(12)
C43 0.0371(17) 0.0141(15) 0.0299(15) -0.0023(13) 0.0161(13) -0.0027(11)
C44 0.0178(12) 0.0152(14) 0.0188(12) -0.0028(10) 0.0071(10) -0.0012(10)

loop_
_atom_type_symbol
_atom_type_description
_atom_type_scat_dispersion_real
_atom_type_scat_dispersion_imag
_atom_type_scat_source
C C 0.0033 0.0016 'International Tables Vol C Tables 4.2.6.8 and 6.1.1.4'
H H 0 0 'International Tables Vol C Tables 4.2.6.8 and 6.1.1.4'
O O 0.0106 0.006 'International Tables Vol C Tables 4.2.6.8 and 6.1.1.4'
Si Si 0.0817 0.0704 'International Tables Vol C Tables 4.2.6.8 and 6.1.1.4'
Cr Cr 0.3209 0.6236 'International Tables Vol C Tables 4.2.6.8 and 6.1.1.4'

loop_
_geom_angle_atom_site_label_1
_geom_angle_atom_site_label_2
_geom_angle_atom_site_label_3
_geom_angle
_geom_angle_publ_flag
O5 Cr1 O1 104.72(9) y
O5 Cr1 O9 118.25(10) y
O1 Cr1 O9 137.02(9) y
O5 Cr1 O14 92.78(9) ?
O1 Cr1 O14 89.41(9) y
O9 Cr1 O14 89.13(10) ?
O5 Cr1 O13 89.63(10) ?
O1 Cr1 O13 93.40(9) y
O9 Cr1 O13 86.61(11) ?
O14 Cr1 O13 175.71(8) y
O1 Si1 O3 108.44(11) ?
O1 Si1 O4 112.76(12) ?
O3 Si1 O4 111.99(11) ?
O1 Si1 O2 113.05(10) ?
O3 Si1 O2 104.80(11) ?
O4 Si1 O2 105.56(11) ?
O5 Si2 O8 111.64(12) ?
O5 Si2 O7 109.29(11) ?
O8 Si2 O7 112.25(12) ?
O5 Si2 O6 112.45(11) ?
O8 Si2 O6 105.52(11) ?
O7 Si2 O6 105.54(12) ?
O9 Si3 O10 117.06(14) ?
O9 Si3 O12 105.96(13) ?
O10 Si3 O12 106.95(14) ?
O9 Si3 O11 112.59(12) ?
O10 Si3 O11 104.99(13) ?
O12 Si3 O11 109.00(13) ?
Si1 O1 Cr1 164.96(15) y
C1 O2 Si1 133.2(2) ?
C5 O3 Si1 131.40(18) ?
C9 O4 Si1 132.99(18) ?
Si2 O5 Cr1 155.18(15) y
C13 O6 Si2 131.21(19) ?
C17 O7 Si2 130.38(19) ?
C21 O8 Si2 132.12(18) ?
Si3 O9 Cr1 148.71(15) y
C25 O10 Si3 133.8(2) ?
C29 O11 Si3 133.3(2) ?
C33 O12 Si3 131.8(2) ?
C40 O13 C37 110.1(2) ?
C40 O13 Cr1 128.13(19) ?
C37 O13 Cr1 117.03(17) ?
C44 O14 C41 108.8(2) ?
C44 O14 Cr1 120.44(16) ?
C41 O14 Cr1 119.97(18) ?
O2 C1 C4 109.4(3) ?
O2 C1 C3 105.7(3) ?
C4 C1 C3 109.9(3) ?
O2 C1 C2 110.7(2) ?
C4 C1 C2 111.1(4) ?
C3 C1 C2 109.9(3) ?
C1 C2 H2A 109.5 ?
C1 C2 H2B 109.5 ?
H2A C2 H2B 109.5 ?
C1 C2 H2C 109.5 ?
H2A C2 H2C 109.5 ?
H2B C2 H2C 109.5 ?
C1 C3 H3A 109.5 ?
C1 C3 H3B 109.5 ?
H3A C3 H3B 109.5 ?
C1 C3 H3C 109.5 ?
H3A C3 H3C 109.5 ?
H3B C3 H3C 109.5 ?
C1 C4 H4A 109.5 ?
C1 C4 H4B 109.5 ?
H4A C4 H4B 109.5 ?
C1 C4 H4C 109.5 ?
H4A C4 H4C 109.5 ?
H4B C4 H4C 109.5 ?
O3 C5 C7 111.5(2) ?
O3 C5 C8 105.8(2) ?
C7 C5 C8 110.3(3) ?
O3 C5 C6 108.9(2) ?
C7 C5 C6 110.2(3) ?
C8 C5 C6 110.2(3) ?
C5 C6 H6A 109.5 ?
C5 C6 H6B 109.5 ?
H6A C6 H6B 109.5 ?
C5 C6 H6C 109.5 ?
H6A C6 H6C 109.5 ?
H6B C6 H6C 109.5 ?
C5 C7 H7A 109.5 ?
C5 C7 H7B 109.5 ?
H7A C7 H7B 109.5 ?
C5 C7 H7C 109.5 ?
H7A C7 H7C 109.5 ?
H7B C7 H7C 109.5 ?
C5 C8 H8A 109.5 ?
C5 C8 H8B 109.5 ?
H8A C8 H8B 109.5 ?
C5 C8 H8C 109.5 ?
H8A C8 H8C 109.5 ?
H8B C8 H8C 109.5 ?
O4 C9 C11 111.6(3) ?
O4 C9 C10 109.9(2) ?
C11 C9 C10 109.8(3) ?
O4 C9 C12 105.2(2) ?
C11 C9 C12 110.2(2) ?
C10 C9 C12 110.0(3) ?
C9 C10 H10A 109.5 ?
C9 C10 H10B 109.5 ?
H10A C10 H10B 109.5 ?
C9 C10 H10C 109.5 ?
H10A C10 H10C 109.5 ?
H10B C10 H10C 109.5 ?
C9 C11 H11A 109.5 ?
C9 C11 H11B 109.5 ?
H11A C11 H11B 109.5 ?
C9 C11 H11C 109.5 ?
H11A C11 H11C 109.5 ?
H11B C11 H11C 109.5 ?
C9 C12 H12A 109.5 ?
C9 C12 H12B 109.5 ?
H12A C12 H12B 109.5 ?
C9 C12 H12C 109.5 ?
H12A C12 H12C 109.5 ?
H12B C12 H12C 109.5 ?
O6 C13 C14 111.2(2) ?
O6 C13 C15 105.8(2) ?
C14 C13 C15 110.1(2) ?
O6 C13 C16 108.3(2) ?
C14 C13 C16 111.0(3) ?
C15 C13 C16 110.3(3) ?
C13 C14 H14A 109.5 ?
C13 C14 H14B 109.5 ?
H14A C14 H14B 109.5 ?
C13 C14 H14C 109.5 ?
H14A C14 H14C 109.5 ?
H14B C14 H14C 109.5 ?
C13 C15 H15A 109.5 ?
C13 C15 H15B 109.5 ?
H15A C15 H15B 109.5 ?
C13 C15 H15C 109.5 ?
H15A C15 H15C 109.5 ?
H15B C15 H15C 109.5 ?
C13 C16 H16A 109.5 ?
C13 C16 H16B 109.5 ?
H16A C16 H16B 109.5 ?
C13 C16 H16C 109.5 ?
H16A C16 H16C 109.5 ?
H16B C16 H16C 109.5 ?
O7 C17 C19 112.4(3) ?
O7 C17 C18 108.1(3) ?
C19 C17 C18 110.2(3) ?
O7 C17 C20 105.7(3) ?
C19 C17 C20 109.7(3) ?
C18 C17 C20 110.6(4) ?
C17 C18 H18A 109.5 ?
C17 C18 H18B 109.5 ?
H18A C18 H18B 109.5 ?
C17 C18 H18C 109.5 ?
H18A C18 H18C 109.5 ?
H18B C18 H18C 109.5 ?
C17 C19 H19A 109.5 ?
C17 C19 H19B 109.5 ?
H19A C19 H19B 109.5 ?
C17 C19 H19C 109.5 ?
H19A C19 H19C 109.5 ?
H19B C19 H19C 109.5 ?
C17 C20 H20A 109.5 ?
C17 C20 H20B 109.5 ?
H20A C20 H20B 109.5 ?
C17 C20 H20C 109.5 ?
H20A C20 H20C 109.5 ?
H20B C20 H20C 109.5 ?
O8 C21 C22 109.0(2) ?
O8 C21 C23 105.7(3) ?
C22 C21 C23 109.8(3) ?
O8 C21 C24 110.4(3) ?
C22 C21 C24 109.5(3) ?
C23 C21 C24 112.4(3) ?
C21 C22 H22A 109.5 ?
C21 C22 H22B 109.5 ?
H22A C22 H22B 109.5 ?
C21 C22 H22C 109.5 ?
H22A C22 H22C 109.5 ?
H22B C22 H22C 109.5 ?
C21 C23 H23A 109.5 ?
C21 C23 H23B 109.5 ?
H23A C23 H23B 109.5 ?
C21 C23 H23C 109.5 ?
H23A C23 H23C 109.5 ?
H23B C23 H23C 109.5 ?
C21 C24 H24A 109.5 ?
C21 C24 H24B 109.5 ?
H24A C24 H24B 109.5 ?
C21 C24 H24C 109.5 ?
H24A C24 H24C 109.5 ?
H24B C24 H24C 109.5 ?
O10 C25 C28 110.2(3) ?
O10 C25 C26 109.2(3) ?
C28 C25 C26 110.8(3) ?
O10 C25 C27 102.9(3) ?
C28 C25 C27 112.0(3) ?
C26 C25 C27 111.6(3) ?
C25 C26 H26A 109.5 ?
C25 C26 H26B 109.5 ?
H26A C26 H26B 109.5 ?
C25 C26 H26C 109.5 ?
H26A C26 H26C 109.5 ?
H26B C26 H26C 109.5 ?
C25 C27 H27A 109.5 ?
C25 C27 H27B 109.5 ?
H27A C27 H27B 109.5 ?
C25 C27 H27C 109.5 ?
H27A C27 H27C 109.5 ?
H27B C27 H27C 109.5 ?
C25 C28 H28A 109.5 ?
C25 C28 H28B 109.5 ?
H28A C28 H28B 109.5 ?
C25 C28 H28C 109.5 ?
H28A C28 H28C 109.5 ?
H28B C28 H28C 109.5 ?
O11 C29 C31 113.5(3) ?
O11 C29 C32 109.5(3) ?
C31 C29 C32 111.2(4) ?
O11 C29 C30 105.7(3) ?
C31 C29 C30 110.6(4) ?
C32 C29 C30 105.9(4) ?
C29 C30 H30A 109.5 ?
C29 C30 H30B 109.5 ?
H30A C30 H30B 109.5 ?
C29 C30 H30C 109.5 ?
H30A C30 H30C 109.5 ?
H30B C30 H30C 109.5 ?
C29 C31 H31A 109.5 ?
C29 C31 H31B 109.5 ?
H31A C31 H31B 109.5 ?
C29 C31 H31C 109.5 ?
H31A C31 H31C 109.5 ?
H31B C31 H31C 109.5 ?
C29 C32 H32A 109.5 ?
C29 C32 H32B 109.5 ?
H32A C32 H32B 109.5 ?
C29 C32 H32C 109.5 ?
H32A C32 H32C 109.5 ?
H32B C32 H32C 109.5 ?
O12 C33 C36 109.9(3) ?
O12 C33 C35 111.7(3) ?
C36 C33 C35 110.8(3) ?
O12 C33 C34 104.6(3) ?
C36 C33 C34 109.6(3) ?
C35 C33 C34 110.0(3) ?
C33 C34 H34A 109.5 ?
C33 C34 H34B 109.5 ?
H34A C34 H34B 109.5 ?
C33 C34 H34C 109.5 ?
H34A C34 H34C 109.5 ?
H34B C34 H34C 109.5 ?
C33 C35 H35A 109.5 ?
C33 C35 H35B 109.5 ?
H35A C35 H35B 109.5 ?
C33 C35 H35C 109.5 ?
H35A C35 H35C 109.5 ?
H35B C35 H35C 109.5 ?
C33 C36 H36A 109.5 ?
C33 C36 H36B 109.5 ?
H36A C36 H36B 109.5 ?
C33 C36 H36C 109.5 ?
H36A C36 H36C 109.5 ?
H36B C36 H36C 109.5 ?
O13 C37 C38 106.0(2) ?
O13 C37 H37A 110.5 ?
C38 C37 H37A 110.5 ?
O13 C37 H37B 110.5 ?
C38 C37 H37B 110.5 ?
H37A C37 H37B 108.7 ?
C37 C38 C39 107.3(3) ?
C37 C38 H38A 110.2 ?
C39 C38 H38A 110.2 ?
C37 C38 H38B 110.2 ?
C39 C38 H38B 110.2 ?
H38A C38 H38B 108.5 ?
C40 C39 C38 106.7(3) ?
C40 C39 H39A 110.4 ?
C38 C39 H39A 110.4 ?
C40 C39 H39B 110.4 ?
C38 C39 H39B 110.4 ?
H39A C39 H39B 108.6 ?
O13 C40 C39 106.7(3) ?
O13 C40 H40A 110.4 ?
C39 C40 H40A 110.4 ?
O13 C40 H40B 110.4 ?
C39 C40 H40B 110.4 ?
H40A C40 H40B 108.6 ?
O14 C41 C42 106.2(2) ?
O14 C41 H41A 110.5 ?
C42 C41 H41A 110.5 ?
O14 C41 H41B 110.5 ?
C42 C41 H41B 110.5 ?
H41A C41 H41B 108.7 ?
C41 C42 C43 103.4(2) ?
C41 C42 H42A 111.1 ?
C43 C42 H42A 111.1 ?
C41 C42 H42B 111.1 ?
C43 C42 H42B 111.1 ?
H42A C42 H42B 109 ?
C44 C43 C42 102.3(3) ?
C44 C43 H43A 111.3 ?
C42 C43 H43A 111.3 ?
C44 C43 H43B 111.3 ?
C42 C43 H43B 111.3 ?
H43A C43 H43B 109.2 ?
O14 C44 C43 102.7(2) ?
O14 C44 H44A 111.2 ?
C43 C44 H44A 111.2 ?
O14 C44 H44B 111.2 ?
C43 C44 H44B 111.2 ?
H44A C44 H44B 109.1 ?

loop_
_geom_bond_atom_site_label_1
_geom_bond_atom_site_label_2
_geom_bond_distance
_geom_bond_publ_flag
Cr1 O1 1.8600(17) yes
Cr1 O5 1.8508(19) yes
Cr1 O9 1.895(2) yes
Cr1 O13 2.028(2) yes
Cr1 O14 2.012(2) yes
Si1 O1 1.5852(18) ?
Si1 O3 1.634(2) ?
Si1 O4 1.637(2) ?
Si1 O2 1.639(2) ?
Si2 O5 1.594(2) ?
Si2 O8 1.632(2) ?
Si2 O7 1.633(2) ?
Si2 O6 1.639(2) ?
Si3 O9 1.591(2) ?
Si3 O10 1.602(3) ?
Si3 O12 1.647(2) ?
Si3 O11 1.653(2) ?
O2 C1 1.431(3) ?
O3 C5 1.444(3) ?
O4 C9 1.436(3) ?
O6 C13 1.440(3) ?
O7 C17 1.446(4) ?
O8 C21 1.441(3) ?
O10 C25 1.461(4) ?
O11 C29 1.416(3) ?
O12 C33 1.439(4) ?
O13 C40 1.436(4) ?
O13 C37 1.461(3) ?
O14 C44 1.465(3) ?
O14 C41 1.467(3) ?
C1 C4 1.514(5) ?
C1 C3 1.518(5) ?
C1 C2 1.525(5) ?
C2 H2A 0.98 ?
C2 H2B 0.98 ?
C2 H2C 0.98 ?
C3 H3A 0.98 ?
C3 H3B 0.98 ?
C3 H3C 0.98 ?
C4 H4A 0.98 ?
C4 H4B 0.98 ?
C4 H4C 0.98 ?
C5 C7 1.522(4) ?
C5 C8 1.523(5) ?
C5 C6 1.527(5) ?
C6 H6A 0.98 ?
C6 H6B 0.98 ?
C6 H6C 0.98 ?
C7 H7A 0.98 ?
C7 H7B 0.98 ?
C7 H7C 0.98 ?
C8 H8A 0.98 ?
C8 H8B 0.98 ?
C8 H8C 0.98 ?
C9 C11 1.523(4) ?
C9 C10 1.522(4) ?
C9 C12 1.524(4) ?
C10 H10A 0.98 ?
C10 H10B 0.98 ?
C10 H10C 0.98 ?
C11 H11A 0.98 ?
C11 H11B 0.98 ?
C11 H11C 0.98 ?
C12 H12A 0.98 ?
C12 H12B 0.98 ?
C12 H12C 0.98 ?
C13 C14 1.514(4) ?
C13 C15 1.520(4) ?
C13 C16 1.524(4) ?
C14 H14A 0.98 ?
C14 H14B 0.98 ?
C14 H14C 0.98 ?
C15 H15A 0.98 ?
C15 H15B 0.98 ?
C15 H15C 0.98 ?
C16 H16A 0.98 ?
C16 H16B 0.98 ?
C16 H16C 0.98 ?
C17 C19 1.517(5) ?
C17 C18 1.516(6) ?
C17 C20 1.525(4) ?
C18 H18A 0.98 ?
C18 H18B 0.98 ?
C18 H18C 0.98 ?
C19 H19A 0.98 ?
C19 H19B 0.98 ?
C19 H19C 0.98 ?
C20 H20A 0.98 ?
C20 H20B 0.98 ?
C20 H20C 0.98 ?
C21 C22 1.510(5) ?
C21 C23 1.512(5) ?
C21 C24 1.527(4) ?
C22 H22A 0.98 ?
C22 H22B 0.98 ?
C22 H22C 0.98 ?
C23 H23A 0.98 ?
C23 H23B 0.98 ?
C23 H23C 0.98 ?
C24 H24A 0.98 ?
C24 H24B 0.98 ?
C24 H24C 0.98 ?
C25 C28 1.505(5) ?
C25 C26 1.513(4) ?
C25 C27 1.515(5) ?
C26 H26A 0.98 ?
C26 H26B 0.98 ?
C26 H26C 0.98 ?
C27 H27A 0.98 ?
C27 H27B 0.98 ?
C27 H27C 0.98 ?
C28 H28A 0.98 ?
C28 H28B 0.98 ?
C28 H28C 0.98 ?
C29 C31 1.489(5) ?
C29 C32 1.520(6) ?
C29 C30 1.524(4) ?
C30 H30A 0.98 ?
C30 H30B 0.98 ?
C30 H30C 0.98 ?
C31 H31A 0.98 ?
C31 H31B 0.98 ?
C31 H31C 0.98 ?
C32 H32A 0.98 ?
C32 H32B 0.98 ?
C32 H32C 0.98 ?
C33 C36 1.524(5) ?
C33 C35 1.528(4) ?
C33 C34 1.530(5) ?
C34 H34A 0.98 ?
C34 H34B 0.98 ?
C34 H34C 0.98 ?
C35 H35A 0.98 ?
C35 H35B 0.98 ?
C35 H35C 0.98 ?
C36 H36A 0.98 ?
C36 H36B 0.98 ?
C36 H36C 0.98 ?
C37 C38 1.491(5) ?
C37 H37A 0.99 ?
C37 H37B 0.99 ?
C38 C39 1.498(5) ?
C38 H38A 0.99 ?
C38 H38B 0.99 ?
C39 C40 1.483(5) ?
C39 H39A 0.99 ?
C39 H39B 0.99 ?
C40 H40A 0.99 ?
C40 H40B 0.99 ?
C41 C42 1.518(5) ?
C41 H41A 0.99 ?
C41 H41B 0.99 ?
C42 C43 1.537(5) ?
C42 H42A 0.99 ?
C42 H42B 0.99 ?
C43 C44 1.511(4) ?
C43 H43A 0.99 ?
C43 H43B 0.99 ?
C44 H44A 0.99 ?
C44 H44B 0.99 ?
